data_7022981
loop_
_publ_author_name
'Chen, Yanmei'
'Cao, Yanyuan'
'Chen, Wenqian'
'Gao, Qian'
'Li, Lei'
'Gao, Dandan'
'Liu, Wei'
'Li, Yahong'
'Li, Wu'

_publ_section_title
;
 Seven novel Sr(II)-Sm(III) and Sr(II)-Dy(III) coordination polymers:
 construction of five classes of structural topologies using different
 amounts of imidazole.
;
_journal_issue 27
_journal_name_full 'Dalton transactions (Cambridge, England : 2003)'
_journal_page_first 10011
_journal_page_last 10018
_journal_paper_doi 10.1039/c3dt50453k
_journal_volume 42
_journal_year 2013
_chemical_formula_moiety 'C21 H19 N3 O17 Sm Sr, C3 H5 N2, H2 O'
_chemical_formula_sum 'C24 H26 N5 O18 Sm Sr'
_chemical_formula_weight 910.47
_chemical_name_systematic
;
?
;
_space_group_IT_number 14
_symmetry_cell_setting monoclinic
_symmetry_space_group_name_Hall '-P 2yn'
_symmetry_space_group_name_H-M 'P 1 21/n 1'
_atom_sites_solution_hydrogens geom
_atom_sites_solution_primary direct
_atom_sites_solution_secondary difmap
_audit_creation_method SHELXL-97
_cell_angle_alpha 90.00
_cell_angle_beta 107.300(6)
_cell_angle_gamma 90.00
_cell_formula_units_Z 4
_cell_length_a 15.919(5)
_cell_length_b 9.932(3)
_cell_length_c 20.674(6)
_cell_measurement_reflns_used 4010
_cell_measurement_temperature 296(2)
_cell_measurement_theta_max 26.277
_cell_measurement_theta_min 2.294
_cell_volume 3120.8(16)
_computing_cell_refinement 'SAINT (Bruker, 2005)'
_computing_data_collection 'APEX-II (Bruker, 2005)'
_computing_data_reduction 'SAINT (Bruker, 2005)'
_computing_molecular_graphics 'SHELXTL (Sheldrick, 2008) and DIAMOND (Brandenburg, 1999)'
_computing_publication_material 'SHELXTL (Sheldrick, 2008)'
_computing_structure_refinement 'SHELXL-97 (Sheldrick, 2008)'
_computing_structure_solution 'SHELXS-97 (Sheldrick, 2008)'
_diffrn_ambient_temperature 296(2)
_diffrn_measured_fraction_theta_full 0.999
_diffrn_measured_fraction_theta_max 0.999
_diffrn_measurement_device_type 'Bruker APEXII CCD'
_diffrn_measurement_method '\f and \w scans'
_diffrn_radiation_monochromator graphite
_diffrn_radiation_source 'fine-focus sealed tube'
_diffrn_radiation_type MoK\a
_diffrn_radiation_wavelength 0.71073
_diffrn_reflns_av_R_equivalents 0.0543
_diffrn_reflns_av_sigmaI/netI 0.0647
_diffrn_reflns_limit_h_max 19
_diffrn_reflns_limit_h_min -10
_diffrn_reflns_limit_k_max 12
_diffrn_reflns_limit_k_min -12
_diffrn_reflns_limit_l_max 25
_diffrn_reflns_limit_l_min -25
_diffrn_reflns_number 18043
_diffrn_reflns_theta_full 26.37
_diffrn_reflns_theta_max 26.37
_diffrn_reflns_theta_min 1.92
_exptl_absorpt_coefficient_mu 3.663
_exptl_absorpt_correction_T_max 0.4270
_exptl_absorpt_correction_T_min 0.3605
_exptl_absorpt_correction_type multi-scan
_exptl_absorpt_process_details 'SADABS (Bruker, 2005)'
_exptl_crystal_colour colourless
_exptl_crystal_density_diffrn 1.938
_exptl_crystal_density_meas ?
_exptl_crystal_density_method 'not measured'
_exptl_crystal_description polyhedron
_exptl_crystal_F_000 1796
_exptl_crystal_size_max 0.35
_exptl_crystal_size_mid 0.31
_exptl_crystal_size_min 0.28
_refine_diff_density_max 3.695
_refine_diff_density_min -2.239
_refine_diff_density_rms 0.213
_refine_ls_extinction_method none
_refine_ls_goodness_of_fit_ref 1.049
_refine_ls_hydrogen_treatment constr
_refine_ls_matrix_type full
_refine_ls_number_parameters 442
_refine_ls_number_reflns 6370
_refine_ls_number_restraints 7
_refine_ls_restrained_S_all 1.049
_refine_ls_R_factor_all 0.0897
_refine_ls_R_factor_gt 0.0606
_refine_ls_shift/su_max 0.000
_refine_ls_shift/su_mean 0.000
_refine_ls_structure_factor_coef Fsqd
_refine_ls_weighting_details 'calc w=1/[\s^2^(Fo^2^)+(0.0932P)^2^+10.8422P] where P=(Fo^2^+2Fc^2^)/3'
_refine_ls_weighting_scheme calc
_refine_ls_wR_factor_gt 0.1498
_refine_ls_wR_factor_ref 0.1688
_reflns_number_gt 4567
_reflns_number_total 6370
_reflns_threshold_expression &gt;2sigma(I)
_cod_data_source_file c3dt50453k.cif
_cod_data_source_block ccdc899499
_cod_depositor_comments
;
The following automatic conversions were performed:

'_exptl_crystal_density_meas' value 'not measured' was changed to '?'
- the value is perceived as not measured.

Automatic conversion script
Id: cif_fix_values 3008 2015-01-20 13:52:24Z robertas 
;
_cod_original_cell_volume 3120.8(15)
_cod_original_sg_symbol_H-M 'P 21/n'
_cod_database_code 7022981

loop_
_symmetry_equiv_pos_as_xyz
'x, y, z'
'-x+1/2, y+1/2, -z+1/2'
'-x, -y, -z'
'x-1/2, -y-1/2, z-1/2'

loop_
_atom_site_label
_atom_site_type_symbol
_atom_site_fract_x
_atom_site_fract_y
_atom_site_fract_z
_atom_site_U_iso_or_equiv
_atom_site_adp_type
_atom_site_occupancy
_atom_site_symmetry_multiplicity
_atom_site_calc_flag
_atom_site_refinement_flags
Sm1 Sm 0.24518(2) 0.86306(4) 0.00614(2) 0.02193(15) Uani 1 1 d .
O1 O 0.2848(3) 0.6884(5) 0.0946(3) 0.0281(12) Uani 1 1 d .
N1 N 0.1189(4) 0.7522(6) 0.0397(3) 0.0244(14) Uani 1 1 d .
C1 C 0.1356(5) 0.6585(8) 0.0887(4) 0.0295(18) Uani 1 1 d D
Sr2 Sr 0.39393(5) 0.62744(7) 0.28279(4) 0.0275(2) Uani 1 1 d .
O2 O 0.2544(4) 0.5727(6) 0.1785(3) 0.0334(13) Uani 1 1 d .
N2 N 0.2570(4) 1.1179(6) 0.0083(3) 0.0240(15) Uani 1 1 d .
C2 C 0.0706(6) 0.5880(10) 0.1046(5) 0.048(3) Uani 1 1 d .
H2 H 0.0845 0.5220 0.1380 0.058 Uiso 1 1 calc R
O3 O 0.0950(4) 0.9432(5) -0.0520(3) 0.0314(13) Uani 1 1 d .
C3 C -0.0180(7) 0.6175(12) 0.0692(6) 0.061(3) Uani 1 1 d U
H3 H -0.0638 0.5719 0.0789 0.074 Uiso 1 1 calc R
N3 N 0.3527(4) 0.7289(6) -0.0387(3) 0.0256(15) Uani 1 1 d .
N4 N 0.6226(5) 0.1936(8) 0.2507(4) 0.043(2) Uani 1 1 d .
H4A H 0.6599 0.2431 0.2796 0.052 Uiso 1 1 calc R
C4 C -0.0344(6) 0.7160(11) 0.0199(5) 0.052(3) Uani 1 1 d U
H4 H -0.0921 0.7385 -0.0040 0.063 Uiso 1 1 calc R
O4 O -0.0505(4) 0.9066(6) -0.0880(3) 0.0372(14) Uani 1 1 d .
O5 O 0.2472(4) 0.9759(5) 0.1138(3) 0.0323(13) Uani 1 1 d .
N5 N 0.5686(5) 0.0493(8) 0.1735(4) 0.0423(19) Uani 1 1 d .
H5 H 0.5643 -0.0108 0.1427 0.051 Uiso 1 1 calc R
C5 C 0.0354(5) 0.7814(8) 0.0059(4) 0.0281(18) Uani 1 1 d .
C6 C 0.2329(5) 0.6370(7) 0.1240(4) 0.0249(17) Uani 1 1 d D
O6 O 0.2448(4) 1.1606(6) 0.1750(3) 0.0329(13) Uani 1 1 d .
O7 O 0.2557(4) 0.9702(5) -0.0978(3) 0.0312(13) Uani 1 1 d .
C7 C 0.0247(5) 0.8870(8) -0.0492(4) 0.0271(18) Uani 1 1 d .
O8 O 0.2511(4) 1.1505(6) -0.1631(3) 0.0336(14) Uani 1 1 d .
C8 C 0.2609(5) 1.1866(7) 0.0653(4) 0.0243(17) Uani 1 1 d .
O9 O 0.4024(4) 0.9021(6) 0.0616(3) 0.0328(13) Uani 1 1 d .
C9 C 0.2682(5) 1.3254(8) 0.0671(5) 0.0309(19) Uani 1 1 d .
H9 H 0.2713 1.3715 0.1069 0.037 Uiso 1 1 calc R
C10 C 0.2709(6) 1.3951(9) 0.0107(5) 0.034(2) Uani 1 1 d .
H10 H 0.2771 1.4882 0.0120 0.041 Uiso 1 1 calc R
O10 O 0.5442(4) 0.8708(7) 0.0711(4) 0.056(2) Uani 1 1 d .
O11 O 0.1819(3) 0.6920(6) -0.0815(3) 0.0306(13) Uani 1 1 d .
C11 C 0.2642(6) 1.3228(8) -0.0493(5) 0.035(2) Uani 1 1 d .
H11 H 0.2631 1.3675 -0.0890 0.042 Uiso 1 1 calc R
C12 C 0.2592(5) 1.1835(8) -0.0476(4) 0.0239(16) Uani 1 1 d .
O12 O 0.1897(4) 0.5800(7) -0.1725(3) 0.0494(18) Uani 1 1 d .
O13 O 0.3313(4) 0.8723(6) 0.2445(3) 0.0459(17) Uani 1 1 d .
H13A H 0.3097 0.8743 0.2016 0.055 Uiso 1 1 d R
H13B H 0.3102 0.9306 0.2654 0.055 Uiso 1 1 d R
C13 C 0.2502(5) 1.1024(8) 0.1234(4) 0.0237(16) Uani 1 1 d .
O14 O 0.4522(4) 0.6557(8) 0.1823(4) 0.063(2) Uani 1 1 d .
H14A H 0.4094 0.6679 0.1467 0.075 Uiso 1 1 d R
H14B H 0.5017 0.6856 0.1812 0.075 Uiso 1 1 d R
C14 C 0.2553(5) 1.0941(8) -0.1080(4) 0.0255(17) Uani 1 1 d .
C15 C 0.4389(5) 0.7532(8) -0.0146(4) 0.0313(19) Uani 1 1 d .
O15 O 0.5086(4) 0.8194(7) 0.3314(4) 0.0484(17) Uani 1 1 d .
H15A H 0.5557 0.7848 0.3569 0.058 Uiso 1 1 d R
H15B H 0.5295 0.8699 0.3068 0.058 Uiso 1 1 d R
O16 O 0.5497(4) 0.5062(7) 0.3091(4) 0.055(2) Uani 1 1 d .
H16A H 0.5607 0.5317 0.2732 0.066 Uiso 1 1 d R
H16B H 0.5985 0.4888 0.3385 0.066 Uiso 1 1 d R
C16 C 0.4985(6) 0.6934(11) -0.0435(5) 0.048(3) Uani 1 1 d .
H16 H 0.5583 0.7120 -0.0265 0.058 Uiso 1 1 calc R
C17 C 0.4684(7) 0.6066(11) -0.0975(6) 0.054(3) Uani 1 1 d .
H17 H 0.5077 0.5624 -0.1156 0.065 Uiso 1 1 calc R
O17 O 0.3675(5) 0.3660(7) 0.2819(5) 0.069(3) Uani 1 1 d .
H17A H 0.3545 0.3323 0.2424 0.083 Uiso 1 1 d R
H17B H 0.3351 0.3249 0.3015 0.083 Uiso 1 1 d R
O18 O 0.6315(5) 0.7188(8) 0.2228(4) 0.058(2) Uani 1 1 d .
H18A H 0.6431 0.7598 0.2605 0.069 Uiso 1 1 d R
H18B H 0.6759 0.7305 0.2086 0.069 Uiso 1 1 d R
C18 C 0.3786(6) 0.5863(9) -0.1243(5) 0.039(2) Uani 1 1 d .
H18 H 0.3562 0.5321 -0.1622 0.046 Uiso 1 1 calc R
C19 C 0.3222(6) 0.6495(8) -0.0929(4) 0.0298(18) Uani 1 1 d .
C20 C 0.4645(6) 0.8497(8) 0.0444(5) 0.033(2) Uani 1 1 d .
C21 C 0.2234(5) 0.6395(7) -0.1181(4) 0.0281(18) Uani 1 1 d .
C22 C 0.6417(6) 0.1094(9) 0.2074(5) 0.038(2) Uani 1 1 d .
H22 H 0.6971 0.0954 0.2021 0.046 Uiso 1 1 calc R
C23 C 0.5000(7) 0.0970(12) 0.1944(6) 0.060(3) Uani 1 1 d .
H23 H 0.4414 0.0706 0.1787 0.071 Uiso 1 1 calc R
C24 C 0.5349(8) 0.1894(12) 0.2423(6) 0.061(3) Uani 1 1 d .
H24 H 0.5044 0.2412 0.2654 0.073 Uiso 1 1 calc R

loop_
_atom_site_aniso_label
_atom_site_aniso_U_11
_atom_site_aniso_U_22
_atom_site_aniso_U_33
_atom_site_aniso_U_23
_atom_site_aniso_U_13
_atom_site_aniso_U_12
Sm1 0.0235(2) 0.0124(2) 0.0248(2) 0.00008(16) -0.00069(16) 0.00088(16)
O1 0.026(3) 0.020(3) 0.033(3) 0.008(2) -0.001(2) 0.004(2)
N1 0.025(3) 0.016(3) 0.027(4) 0.003(3) -0.001(3) 0.002(3)
C1 0.033(4) 0.018(4) 0.033(5) 0.003(3) 0.003(4) 0.002(3)
Sr2 0.0247(4) 0.0261(4) 0.0264(4) -0.0017(3) -0.0005(3) 0.0026(3)
O2 0.036(3) 0.031(3) 0.025(3) 0.006(3) -0.002(3) -0.002(3)
N2 0.026(3) 0.013(3) 0.029(4) -0.001(3) 0.003(3) 0.003(2)
C2 0.041(5) 0.041(6) 0.058(7) 0.024(5) 0.007(5) -0.002(5)
O3 0.028(3) 0.022(3) 0.039(3) 0.004(2) 0.004(3) 0.005(2)
C3 0.036(5) 0.069(7) 0.071(7) 0.035(5) 0.003(5) -0.007(5)
N3 0.032(4) 0.015(3) 0.024(4) -0.001(3) 0.000(3) -0.002(3)
N4 0.055(5) 0.027(4) 0.039(5) -0.008(3) 0.001(4) -0.006(4)
C4 0.025(4) 0.061(6) 0.061(6) 0.027(5) -0.003(4) 0.002(4)
O4 0.030(3) 0.042(4) 0.031(3) 0.003(3) -0.004(3) 0.009(3)
O5 0.051(4) 0.014(3) 0.029(3) 0.000(2) 0.008(3) 0.003(3)
N5 0.044(4) 0.033(4) 0.044(5) -0.009(3) 0.003(4) -0.004(4)
C5 0.022(4) 0.029(4) 0.030(5) 0.003(3) 0.003(3) 0.004(3)
C6 0.030(4) 0.011(3) 0.027(4) -0.006(3) -0.002(3) -0.004(3)
O6 0.038(3) 0.032(3) 0.029(3) -0.008(3) 0.011(3) 0.000(3)
O7 0.047(3) 0.017(3) 0.029(3) 0.002(2) 0.009(3) 0.001(2)
C7 0.026(4) 0.024(4) 0.026(4) -0.006(3) -0.001(3) 0.008(3)
O8 0.040(3) 0.029(3) 0.030(3) 0.010(3) 0.008(3) 0.004(3)
C8 0.027(4) 0.013(3) 0.029(4) -0.003(3) 0.002(3) 0.002(3)
O9 0.031(3) 0.030(3) 0.034(3) -0.009(3) 0.006(3) -0.003(3)
C9 0.038(5) 0.012(4) 0.040(5) -0.005(3) 0.008(4) 0.002(3)
C10 0.032(4) 0.021(4) 0.054(6) 0.001(4) 0.019(4) 0.003(3)
O10 0.027(3) 0.067(5) 0.064(5) -0.034(4) 0.000(3) -0.008(3)
O11 0.026(3) 0.027(3) 0.034(3) -0.008(3) 0.002(3) -0.001(2)
C11 0.043(5) 0.016(4) 0.047(6) 0.004(4) 0.013(4) 0.003(4)
C12 0.024(4) 0.020(4) 0.026(4) 0.002(3) 0.006(3) 0.003(3)
O12 0.054(4) 0.043(4) 0.036(4) -0.017(3) -0.009(3) -0.002(3)
O13 0.054(4) 0.028(3) 0.045(4) 0.003(3) -0.001(3) 0.007(3)
C13 0.022(4) 0.020(4) 0.027(4) -0.003(3) 0.003(3) -0.001(3)
O14 0.036(4) 0.111(7) 0.037(4) 0.020(4) 0.004(3) 0.008(4)
C14 0.020(4) 0.028(4) 0.026(4) 0.005(3) 0.002(3) 0.002(3)
C15 0.027(4) 0.030(4) 0.031(5) -0.005(4) 0.000(4) 0.005(3)
O15 0.040(4) 0.034(4) 0.059(5) 0.006(3) -0.003(3) -0.003(3)
O16 0.036(4) 0.064(5) 0.050(4) -0.011(4) -0.009(3) 0.014(3)
C16 0.031(5) 0.054(6) 0.056(7) -0.007(5) 0.007(5) 0.002(5)
C17 0.045(6) 0.057(7) 0.062(7) -0.021(6) 0.019(5) 0.012(5)
O17 0.055(5) 0.039(4) 0.112(8) 0.023(4) 0.022(5) 0.003(3)
O18 0.055(4) 0.066(5) 0.054(5) 0.003(4) 0.019(4) -0.017(4)
C18 0.043(5) 0.029(5) 0.041(5) -0.012(4) 0.008(4) -0.002(4)
C19 0.040(5) 0.019(4) 0.025(4) 0.000(3) 0.001(4) -0.002(3)
C20 0.029(4) 0.027(5) 0.040(5) -0.004(4) 0.003(4) -0.006(4)
C21 0.034(4) 0.016(4) 0.026(4) -0.001(3) -0.004(3) -0.005(3)
C22 0.039(5) 0.031(5) 0.040(5) -0.002(4) 0.005(4) -0.002(4)
C23 0.036(5) 0.057(7) 0.080(9) -0.016(6) 0.009(6) -0.002(5)
C24 0.060(7) 0.053(7) 0.069(8) -0.019(6) 0.019(6) 0.009(6)

loop_
_atom_type_symbol
_atom_type_description
_atom_type_scat_dispersion_real
_atom_type_scat_dispersion_imag
_atom_type_scat_source
C C 0.0033 0.0016 'International Tables Vol C Tables 4.2.6.8 and 6.1.1.4'
H H 0.0000 0.0000 'International Tables Vol C Tables 4.2.6.8 and 6.1.1.4'
N N 0.0061 0.0033 'International Tables Vol C Tables 4.2.6.8 and 6.1.1.4'
O O 0.0106 0.0060 'International Tables Vol C Tables 4.2.6.8 and 6.1.1.4'
Sr Sr -1.5307 3.2498 'International Tables Vol C Tables 4.2.6.8 and 6.1.1.4'
Sm Sm -0.1638 3.4418 'International Tables Vol C Tables 4.2.6.8 and 6.1.1.4'

loop_
_geom_angle_atom_site_label_1
_geom_angle_atom_site_label_2
_geom_angle_atom_site_label_3
_geom_angle
_geom_angle_site_symmetry_1
_geom_angle_site_symmetry_3
O7 Sm1 O9 90.9(2) . .
O7 Sm1 O1 152.72(19) . .
O9 Sm1 O1 76.36(19) . .
O7 Sm1 O3 75.00(19) . .
O9 Sm1 O3 151.94(19) . .
O1 Sm1 O3 125.89(18) . .
O7 Sm1 O11 76.99(19) . .
O9 Sm1 O11 126.07(18) . .
O1 Sm1 O11 91.06(19) . .
O3 Sm1 O11 74.91(18) . .
O7 Sm1 O5 127.21(18) . .
O9 Sm1 O5 76.70(19) . .
O1 Sm1 O5 73.73(18) . .
O3 Sm1 O5 92.51(19) . .
O11 Sm1 O5 149.48(19) . .
O7 Sm1 N2 63.7(2) . .
O9 Sm1 N2 76.93(19) . .
O1 Sm1 N2 133.5(2) . .
O3 Sm1 N2 75.08(19) . .
O11 Sm1 N2 135.3(2) . .
O5 Sm1 N2 63.48(19) . .
O7 Sm1 N3 71.31(19) . .
O9 Sm1 N3 63.34(19) . .
O1 Sm1 N3 81.41(19) . .
O3 Sm1 N3 130.48(19) . .
O11 Sm1 N3 62.98(19) . .
O5 Sm1 N3 136.87(19) . .
N2 Sm1 N3 118.2(2) . .
O7 Sm1 N1 133.52(19) . .
O9 Sm1 N1 135.6(2) . .
O1 Sm1 N1 62.89(18) . .
O3 Sm1 N1 63.00(19) . .
O11 Sm1 N1 73.80(19) . .
O5 Sm1 N1 75.7(2) . .
N2 Sm1 N1 119.0(2) . .
N3 Sm1 N1 122.6(2) . .
C6 O1 Sm1 125.4(4) . .
C5 N1 C1 119.1(7) . .
C5 N1 Sm1 120.3(5) . .
C1 N1 Sm1 120.5(5) . .
N1 C1 C2 122.9(7) . .
N1 C1 C6 113.8(7) . .
C2 C1 C6 123.3(7) . .
O14 Sr2 O4 140.4(2) . 4_676
O14 Sr2 O15 81.4(2) . .
O4 Sr2 O15 73.3(2) 4_676 .
O14 Sr2 O6 144.0(2) . 2_545
O4 Sr2 O6 74.61(19) 4_676 2_545
O15 Sr2 O6 109.9(2) . 2_545
O14 Sr2 O17 101.6(3) . .
O4 Sr2 O17 83.2(3) 4_676 .
O15 Sr2 O17 144.2(2) . .
O6 Sr2 O17 88.7(2) 2_545 .
O14 Sr2 O2 77.2(2) . .
O4 Sr2 O2 139.72(18) 4_676 .
O15 Sr2 O2 141.23(19) . .
O6 Sr2 O2 73.25(19) 2_545 .
O17 Sr2 O2 72.4(2) . .
O14 Sr2 O13 81.4(2) . .
O4 Sr2 O13 114.3(2) 4_676 .
O15 Sr2 O13 66.8(2) . .
O6 Sr2 O13 72.9(2) 2_545 .
O17 Sr2 O13 148.9(2) . .
O2 Sr2 O13 78.24(19) . .
O14 Sr2 O16 70.8(2) . .
O4 Sr2 O16 73.6(2) 4_676 .
O15 Sr2 O16 75.6(2) . .
O6 Sr2 O16 144.4(2) 2_545 .
O17 Sr2 O16 72.1(2) . .
O2 Sr2 O16 125.3(2) . .
O13 Sr2 O16 135.9(2) . .
O14 Sr2 H14A 15.9 . .
O4 Sr2 H14A 156.3 4_676 .
O15 Sr2 H14A 91.2 . .
O6 Sr2 H14A 128.5 2_545 .
O17 Sr2 H14A 100.9 . .
O2 Sr2 H14A 62.3 . .
O13 Sr2 H14A 73.7 . .
O16 Sr2 H14A 85.4 . .
O14 Sr2 H16A 53.8 . .
O4 Sr2 H16A 89.4 4_676 .
O15 Sr2 H16A 73.5 . .
O6 Sr2 H16A 161.3 2_545 .
O17 Sr2 H16A 79.8 . .
O2 Sr2 H16A 116.3 . .
O13 Sr2 H16A 123.6 . .
O16 Sr2 H16A 17.1 . .
H14A Sr2 H16A 68.7 . .
C6 O2 Sr2 124.4(5) . .
C12 N2 C8 120.2(7) . .
C12 N2 Sm1 119.5(5) . .
C8 N2 Sm1 120.3(5) . .
C1 C2 C3 118.6(9) . .
C1 C2 H2 120.7 . .
C3 C2 H2 120.7 . .
C7 O3 Sm1 125.2(5) . .
C4 C3 C2 118.0(9) . .
C4 C3 H3 121.0 . .
C2 C3 H3 121.0 . .
C15 N3 C19 119.8(7) . .
C15 N3 Sm1 119.7(5) . .
C19 N3 Sm1 119.8(5) . .
C22 N4 C24 109.2(8) . .
C22 N4 H4A 125.4 . .
C24 N4 H4A 125.4 . .
C3 C4 C5 119.7(8) . .
C3 C4 H4 120.1 . .
C5 C4 H4 120.1 . .
C7 O4 Sr2 128.1(5) . 4_575
C13 O5 Sm1 125.2(5) . .
C22 N5 C23 109.7(8) . .
C22 N5 H5 125.2 . .
C23 N5 H5 125.2 . .
N1 C5 C4 121.6(8) . .
N1 C5 C7 114.4(7) . .
C4 C5 C7 124.0(7) . .
O2 C6 O1 126.5(7) . .
O2 C6 C1 118.0(7) . .
O1 C6 C1 115.5(7) . .
C13 O6 Sr2 120.6(5) . 2
C14 O7 Sm1 125.4(5) . .
O4 C7 O3 126.6(8) . .
O4 C7 C5 117.5(7) . .
O3 C7 C5 115.8(7) . .
N2 C8 C9 120.7(8) . .
N2 C8 C13 115.3(6) . .
C9 C8 C13 123.8(7) . .
C20 O9 Sm1 125.5(5) . .
C10 C9 C8 120.3(8) . .
C10 C9 H9 119.8 . .
C8 C9 H9 119.8 . .
C9 C10 C11 118.6(8) . .
C9 C10 H10 120.7 . .
C11 C10 H10 120.7 . .
C21 O11 Sm1 123.6(5) . .
C12 C11 C10 118.5(8) . .
C12 C11 H11 120.8 . .
C10 C11 H11 120.8 . .
N2 C12 C11 121.6(8) . .
N2 C12 C14 114.9(7) . .
C11 C12 C14 123.5(8) . .
Sr2 O13 H13A 109.4 . .
Sr2 O13 H13B 129.8 . .
H13A O13 H13B 114.6 . .
O6 C13 O5 126.0(8) . .
O6 C13 C8 118.6(7) . .
O5 C13 C8 115.4(7) . .
Sr2 O14 H14A 109.3 . .
Sr2 O14 H14B 129.2 . .
H14A O14 H14B 116.0 . .
O7 C14 O8 126.2(8) . .
O7 C14 C12 116.1(7) . .
O8 C14 C12 117.6(7) . .
N3 C15 C16 121.1(8) . .
N3 C15 C20 114.7(7) . .
C16 C15 C20 124.2(8) . .
Sr2 O15 H15A 109.2 . .
Sr2 O15 H15B 123.4 . .
H15A O15 H15B 100.3 . .
Sr2 O16 H16A 96.2 . .
Sr2 O16 H16B 146.7 . .
H16A O16 H16B 107.6 . .
C17 C16 C15 119.7(9) . .
C17 C16 H16 120.1 . .
C15 C16 H16 120.1 . .
C16 C17 C18 119.0(9) . .
C16 C17 H17 120.5 . .
C18 C17 H17 120.5 . .
Sr2 O17 H17A 112.9 . .
Sr2 O17 H17B 126.2 . .
H17A O17 H17B 105.0 . .
H18A O18 H18B 105.9 . .
C17 C18 C19 118.4(8) . .
C17 C18 H18 120.8 . .
C19 C18 H18 120.8 . .
N3 C19 C18 121.9(8) . .
N3 C19 C21 114.2(7) . .
C18 C19 C21 123.8(7) . .
O10 C20 O9 126.2(8) . .
O10 C20 C15 117.4(8) . .
O9 C20 C15 116.4(7) . .
O12 C21 O11 125.4(8) . .
O12 C21 C19 118.0(8) . .
O11 C21 C19 116.5(7) . .
N5 C22 N4 107.6(9) . .
N5 C22 H22 126.2 . .
N4 C22 H22 126.2 . .
C24 C23 N5 105.9(9) . .
C24 C23 H23 127.0 . .
N5 C23 H23 127.0 . .
C23 C24 N4 107.5(10) . .
C23 C24 H24 126.3 . .
N4 C24 H24 126.3 . .

loop_
_geom_bond_atom_site_label_1
_geom_bond_atom_site_label_2
_geom_bond_distance
_geom_bond_site_symmetry_2
Sm1 O7 2.447(5) .
Sm1 O9 2.454(6) .
Sm1 O1 2.463(5) .
Sm1 O3 2.466(5) .
Sm1 O11 2.469(5) .
Sm1 O5 2.484(6) .
Sm1 N2 2.537(6) .
Sm1 N3 2.552(7) .
Sm1 N1 2.562(6) .
O1 C6 1.268(9) .
N1 C5 1.337(9) .
N1 C1 1.343(10) .
C1 C2 1.367(12) .
C1 C6 1.519(8) .
Sr2 O14 2.529(7) .
Sr2 O4 2.575(6) 4_676
Sr2 O15 2.624(6) .
Sr2 O6 2.625(6) 2_545
Sr2 O17 2.629(7) .
Sr2 O2 2.652(6) .
Sr2 O13 2.658(6) .
Sr2 O16 2.663(6) .
Sr2 H14A 2.9232 .
Sr2 H16A 2.8812 .
O2 C6 1.252(9) .
N2 C12 1.335(10) .
N2 C8 1.347(10) .
C2 C3 1.413(14) .
C2 H2 0.9300 .
O3 C7 1.268(10) .
C3 C4 1.382(14) .
C3 H3 0.9300 .
N3 C15 1.335(10) .
N3 C19 1.337(10) .
N4 C22 1.325(12) .
N4 C24 1.355(13) .
N4 H4A 0.8600 .
C4 C5 1.389(12) .
C4 H4 0.9300 .
O4 C7 1.243(9) .
O4 Sr2 2.575(6) 4_575
O5 C13 1.271(9) .
N5 C22 1.311(11) .
N5 C23 1.374(13) .
N5 H5 0.8600 .
C5 C7 1.521(11) .
O6 C13 1.238(10) .
O6 Sr2 2.625(6) 2
O7 C14 1.248(9) .
O8 C14 1.253(10) .
C8 C9 1.383(10) .
C8 C13 1.515(11) .
O9 C20 1.258(10) .
C9 C10 1.368(12) .
C9 H9 0.9300 .
C10 C11 1.409(13) .
C10 H10 0.9300 .
O10 C20 1.241(10) .
O11 C21 1.257(10) .
C11 C12 1.387(11) .
C11 H11 0.9300 .
C12 C14 1.519(11) .
O12 C21 1.242(10) .
O13 H13A 0.8499 .
O13 H13B 0.8500 .
O14 H14A 0.8501 .
O14 H14B 0.8499 .
C15 C16 1.396(13) .
C15 C20 1.509(11) .
O15 H15A 0.8499 .
O15 H15B 0.8500 .
O16 H16A 0.8500 .
O16 H16B 0.8500 .
C16 C17 1.378(14) .
C16 H16 0.9300 .
C17 C18 1.385(13) .
C17 H17 0.9300 .
O17 H17A 0.8500 .
O17 H17B 0.8499 .
O18 H18A 0.8502 .
O18 H18B 0.8499 .
C18 C19 1.402(12) .
C18 H18 0.9300 .
C19 C21 1.506(11) .
C22 H22 0.9300 .
C23 C24 1.342(15) .
C23 H23 0.9300 .
C24 H24 0.9300 .

loop_
_geom_hbond_atom_site_label_D
_geom_hbond_atom_site_label_H
_geom_hbond_atom_site_label_A
_geom_hbond_distance_DH
_geom_hbond_distance_HA
_geom_hbond_distance_DA
_geom_hbond_angle_DHA
_geom_hbond_site_symmetry_A
N4 H4A O8 0.86 1.90 2.755(9) 173.3 4_676
O13 H13A O5 0.85 2.06 2.827(9) 150.6 .
O13 H13B O2 0.85 2.26 3.106(9) 175.3 2
O14 H14A O1 0.85 1.97 2.761(9) 155.2 .
O14 H14B O18 0.85 2.01 2.796(10) 152.5 .
O15 H15A O11 0.85 2.05 2.812(8) 149.5 4_676
O15 H15B O12 0.85 2.51 3.075(10) 125.0 4_676
O16 H16A O14 0.85 2.47 3.010(10) 122.2 .
O16 H16A O18 0.85 2.55 3.275(11) 143.6 .
O16 H16B O3 0.85 2.38 2.790(9) 110.4 4_676
O16 H16B O7 0.85 2.49 3.281(9) 155.0 4_676
O17 H17A O6 0.85 2.54 3.210(10) 136.4 1_545
O17 H17B O13 0.85 2.58 3.049(10) 116.1 2_545
O18 H18B O8 0.85 2.07 2.842(9) 150.7 3_675
O18 H18A O12 0.85 2.09 2.889(10) 155.2 4_676
C9 H9 O2 0.93 2.55 3.418(10) 155.9 1_565
C22 H22 O7 0.93 2.57 3.261(11) 131.3 3_665

loop_
_geom_torsion_atom_site_label_1
_geom_torsion_atom_site_label_2
_geom_torsion_atom_site_label_3
_geom_torsion_atom_site_label_4
_geom_torsion
_geom_torsion_site_symmetry_1
O7 Sm1 O1 C6 -144.6(6) .
O9 Sm1 O1 C6 151.4(6) .
O3 Sm1 O1 C6 -9.6(7) .
O11 Sm1 O1 C6 -81.7(6) .
O5 Sm1 O1 C6 71.5(6) .
N2 Sm1 O1 C6 94.8(6) .
N3 Sm1 O1 C6 -144.1(6) .
N1 Sm1 O1 C6 -10.5(5) .
O7 Sm1 N1 C5 -21.5(7) .
O9 Sm1 N1 C5 159.9(5) .
O1 Sm1 N1 C5 -174.5(7) .
O3 Sm1 N1 C5 6.3(6) .
O11 Sm1 N1 C5 -74.7(6) .
O5 Sm1 N1 C5 106.7(6) .
N2 Sm1 N1 C5 58.6(6) .
N3 Sm1 N1 C5 -116.3(6) .
O7 Sm1 N1 C1 154.6(5) .
O9 Sm1 N1 C1 -24.0(7) .
O1 Sm1 N1 C1 1.6(5) .
O3 Sm1 N1 C1 -177.6(6) .
O11 Sm1 N1 C1 101.4(6) .
O5 Sm1 N1 C1 -77.2(6) .
N2 Sm1 N1 C1 -125.3(6) .
N3 Sm1 N1 C1 59.8(6) .
C5 N1 C1 C2 1.9(13) .
Sm1 N1 C1 C2 -174.2(7) .
C5 N1 C1 C6 -178.8(7) .
Sm1 N1 C1 C6 5.0(9) .
O14 Sr2 O2 C6 -41.5(6) .
O4 Sr2 O2 C6 156.1(6) 4_676
O15 Sr2 O2 C6 16.7(8) .
O6 Sr2 O2 C6 117.7(6) 2_545
O17 Sr2 O2 C6 -148.2(7) .
O13 Sr2 O2 C6 42.2(6) .
O16 Sr2 O2 C6 -96.5(6) .
O7 Sm1 N2 C12 2.9(5) .
O9 Sm1 N2 C12 100.4(6) .
O1 Sm1 N2 C12 156.8(5) .
O3 Sm1 N2 C12 -77.5(6) .
O11 Sm1 N2 C12 -28.2(7) .
O5 Sm1 N2 C12 -178.1(6) .
N3 Sm1 N2 C12 50.8(6) .
N1 Sm1 N2 C12 -124.3(5) .
O7 Sm1 N2 C8 -177.3(6) .
O9 Sm1 N2 C8 -79.7(6) .
O1 Sm1 N2 C8 -23.4(7) .
O3 Sm1 N2 C8 102.3(6) .
O11 Sm1 N2 C8 151.6(5) .
O5 Sm1 N2 C8 1.8(5) .
N3 Sm1 N2 C8 -129.4(5) .
N1 Sm1 N2 C8 55.5(6) .
N1 C1 C2 C3 -1.7(16) .
C6 C1 C2 C3 179.0(10) .
O7 Sm1 O3 C7 148.5(6) .
O9 Sm1 O3 C7 -149.5(6) .
O1 Sm1 O3 C7 -11.9(7) .
O11 Sm1 O3 C7 68.2(6) .
O5 Sm1 O3 C7 -83.6(6) .
N2 Sm1 O3 C7 -145.3(6) .
N3 Sm1 O3 C7 100.1(6) .
N1 Sm1 O3 C7 -11.0(6) .
C1 C2 C3 C4 0.4(18) .
O7 Sm1 N3 C15 95.4(6) .
O9 Sm1 N3 C15 -5.4(6) .
O1 Sm1 N3 C15 -84.4(6) .
O3 Sm1 N3 C15 145.0(6) .
O11 Sm1 N3 C15 180.0(7) .
O5 Sm1 N3 C15 -29.6(7) .
N2 Sm1 N3 C15 50.8(7) .
N1 Sm1 N3 C15 -134.3(6) .
O7 Sm1 N3 C19 -74.7(6) .
O9 Sm1 N3 C19 -175.5(6) .
O1 Sm1 N3 C19 105.5(6) .
O3 Sm1 N3 C19 -25.1(7) .
O11 Sm1 N3 C19 9.9(5) .
O5 Sm1 N3 C19 160.4(5) .
N2 Sm1 N3 C19 -119.3(6) .
N1 Sm1 N3 C19 55.6(6) .
C2 C3 C4 C5 0.8(19) .
O7 Sm1 O5 C13 3.3(7) .
O9 Sm1 O5 C13 84.1(6) .
O1 Sm1 O5 C13 163.5(7) .
O3 Sm1 O5 C13 -69.7(6) .
O11 Sm1 O5 C13 -133.7(6) .
N2 Sm1 O5 C13 2.3(6) .
N3 Sm1 O5 C13 106.2(6) .
N1 Sm1 O5 C13 -131.0(6) .
C1 N1 C5 C4 -0.6(13) .
Sm1 N1 C5 C4 175.5(7) .
C1 N1 C5 C7 -178.9(7) .
Sm1 N1 C5 C7 -2.8(9) .
C3 C4 C5 N1 -0.7(16) .
C3 C4 C5 C7 177.4(10) .
Sr2 O2 C6 O1 35.9(11) .
Sr2 O2 C6 C1 -143.4(5) .
Sm1 O1 C6 O2 -162.5(6) .
Sm1 O1 C6 C1 16.9(9) .
N1 C1 C6 O2 165.9(7) .
C2 C1 C6 O2 -14.8(13) .
N1 C1 C6 O1 -13.5(10) .
C2 C1 C6 O1 165.8(9) .
O9 Sm1 O7 C14 -80.6(6) .
O1 Sm1 O7 C14 -141.6(6) .
O3 Sm1 O7 C14 74.8(6) .
O11 Sm1 O7 C14 152.4(6) .
O5 Sm1 O7 C14 -6.8(7) .
N2 Sm1 O7 C14 -5.7(6) .
N3 Sm1 O7 C14 -142.0(7) .
N1 Sm1 O7 C14 100.3(6) .
Sr2 O4 C7 O3 59.3(11) 4_575
Sr2 O4 C7 C5 -118.1(7) 4_575
Sm1 O3 C7 O4 -163.7(6) .
Sm1 O3 C7 C5 13.8(9) .
N1 C5 C7 O4 171.3(7) .
C4 C5 C7 O4 -7.0(13) .
N1 C5 C7 O3 -6.5(10) .
C4 C5 C7 O3 175.3(9) .
C12 N2 C8 C9 -0.8(11) .
Sm1 N2 C8 C9 179.4(6) .
C12 N2 C8 C13 175.0(7) .
Sm1 N2 C8 C13 -4.8(9) .
O7 Sm1 O9 C20 -65.2(7) .
O1 Sm1 O9 C20 90.4(7) .
O3 Sm1 O9 C20 -123.7(7) .
O11 Sm1 O9 C20 9.3(8) .
O5 Sm1 O9 C20 166.6(7) .
N2 Sm1 O9 C20 -128.0(7) .
N3 Sm1 O9 C20 3.3(6) .
N1 Sm1 O9 C20 113.8(7) .
N2 C8 C9 C10 0.5(13) .
C13 C8 C9 C10 -174.9(7) .
C8 C9 C10 C11 1.4(13) .
O7 Sm1 O11 C21 59.7(6) .
O9 Sm1 O11 C21 -21.7(7) .
O1 Sm1 O11 C21 -95.6(6) .
O3 Sm1 O11 C21 137.4(6) .
O5 Sm1 O11 C21 -154.2(6) .
N2 Sm1 O11 C21 88.1(6) .
N3 Sm1 O11 C21 -15.8(6) .
N1 Sm1 O11 C21 -156.9(6) .
C9 C10 C11 C12 -3.0(13) .
C8 N2 C12 C11 -0.9(12) .
Sm1 N2 C12 C11 178.9(6) .
C8 N2 C12 C14 179.4(7) .
Sm1 N2 C12 C14 -0.8(8) .
C10 C11 C12 N2 2.8(13) .
C10 C11 C12 C14 -177.5(7) .
Sr2 O6 C13 O5 -58.3(10) 2
Sr2 O6 C13 C8 121.4(6) 2
Sm1 O5 C13 O6 174.4(6) .
Sm1 O5 C13 C8 -5.4(9) .
N2 C8 C13 O6 -173.3(7) .
C9 C8 C13 O6 2.4(12) .
N2 C8 C13 O5 6.5(10) .
C9 C8 C13 O5 -177.8(8) .
Sm1 O7 C14 O8 -171.7(6) .
Sm1 O7 C14 C12 7.4(10) .
N2 C12 C14 O7 -4.0(10) .
C11 C12 C14 O7 176.3(8) .
N2 C12 C14 O8 175.3(7) .
C11 C12 C14 O8 -4.5(12) .
C19 N3 C15 C16 -2.2(13) .
Sm1 N3 C15 C16 -172.3(7) .
C19 N3 C15 C20 177.1(7) .
Sm1 N3 C15 C20 7.0(10) .
N3 C15 C16 C17 -0.7(16) .
C20 C15 C16 C17 -179.9(10) .
C15 C16 C17 C18 3.5(17) .
C16 C17 C18 C19 -3.4(16) .
C15 N3 C19 C18 2.2(12) .
Sm1 N3 C19 C18 172.3(6) .
C15 N3 C19 C21 -175.3(7) .
Sm1 N3 C19 C21 -5.3(9) .
C17 C18 C19 N3 0.6(14) .
C17 C18 C19 C21 178.0(9) .
Sm1 O9 C20 O10 178.3(7) .
Sm1 O9 C20 C15 -1.1(11) .
N3 C15 C20 O10 176.5(8) .
C16 C15 C20 O10 -4.3(14) .
N3 C15 C20 O9 -4.0(12) .
C16 C15 C20 O9 175.2(9) .
Sm1 O11 C21 O12 -161.2(6) .
Sm1 O11 C21 C19 19.3(9) .
N3 C19 C21 O12 172.1(7) .
C18 C19 C21 O12 -5.4(12) .
N3 C19 C21 O11 -8.4(10) .
C18 C19 C21 O11 174.1(8) .
C23 N5 C22 N4 0.9(12) .
C24 N4 C22 N5 -1.9(12) .
C22 N5 C23 C24 0.5(13) .
N5 C23 C24 N4 -1.6(14) .
C22 N4 C24 C23 2.2(14) .
